data_1508403
loop_
_publ_author_name
'Budge, Matthew G.'
'Muir, Kathleen J.'
'McQuillan, Geoffrey P.'
'Harrison, William T.A.'

_publ_section_title
;
 Short Intramolecular N-H...C(carbonyl) Interactions in Mixed-Ligand
 Molybdenum Hexacarbonyl Derivatives
;
_journal_issue 2
_journal_name_full Crystals
_journal_page_first 47
_journal_page_last 58
_journal_paper_doi 10.3390/cryst1020047
_journal_volume 1
_journal_year 2012
_chemical_formula_moiety 'C25 H17 Mo N5 O3'
_chemical_formula_sum 'C25 H17 Mo N5 O3'
_chemical_formula_weight 531.38
_space_group_IT_number 14
_symmetry_cell_setting monoclinic
_symmetry_space_group_name_Hall '-P 2yn'
_symmetry_space_group_name_H-M 'P 1 21/n 1'
_atom_sites_solution_hydrogens geom
_atom_sites_solution_primary direct
_atom_sites_solution_secondary difmap
_audit_creation_method SHELXL-97
_cell_angle_alpha 90.00
_cell_angle_beta 108.324(1)
_cell_angle_gamma 90.00
_cell_formula_units_Z 4
_cell_length_a 11.0965(5)
_cell_length_b 13.0586(6)
_cell_length_c 16.6135(8)
_cell_measurement_reflns_used 4539
_cell_measurement_temperature 293(2)
_cell_measurement_theta_max 29.74
_cell_measurement_theta_min 2.48
_cell_volume 2285.31(18)
_computing_structure_refinement 'SHELXL-97 (Sheldrick, 1997)'
_computing_structure_solution 'SHELXS-97 (Sheldrick, 1990)'
_diffrn_ambient_temperature 293(2)
_diffrn_measured_fraction_theta_full 0.990
_diffrn_measured_fraction_theta_max 0.990
_diffrn_measurement_device_type 'Bruker SMART1000 CCD'
_diffrn_radiation_monochromator graphite
_diffrn_radiation_source 'fine-focus sealed tube'
_diffrn_radiation_type MoK\a
_diffrn_radiation_wavelength 0.71073
_diffrn_reflns_av_R_equivalents 0.0396
_diffrn_reflns_av_sigmaI/netI 0.0600
_diffrn_reflns_limit_h_max 15
_diffrn_reflns_limit_h_min -8
_diffrn_reflns_limit_k_max 18
_diffrn_reflns_limit_k_min -18
_diffrn_reflns_limit_l_max 23
_diffrn_reflns_limit_l_min -23
_diffrn_reflns_number 19982
_diffrn_reflns_theta_full 30.07
_diffrn_reflns_theta_max 30.07
_diffrn_reflns_theta_min 1.96
_exptl_absorpt_coefficient_mu 0.611
_exptl_absorpt_correction_T_max 0.925
_exptl_absorpt_correction_T_min 0.877
_exptl_absorpt_correction_type multi-scan
_exptl_absorpt_process_details 'SADABS '
_exptl_crystal_colour 'very dark red'
_exptl_crystal_density_diffrn 1.544
_exptl_crystal_density_method 'not measured'
_exptl_crystal_description chunk
_exptl_crystal_F_000 1072
_exptl_crystal_size_max 0.22
_exptl_crystal_size_mid 0.20
_exptl_crystal_size_min 0.13
_refine_diff_density_max 0.415
_refine_diff_density_min -0.647
_refine_diff_density_rms 0.059
_refine_ls_extinction_method none
_refine_ls_goodness_of_fit_ref 0.868
_refine_ls_hydrogen_treatment mixed
_refine_ls_matrix_type full
_refine_ls_number_parameters 310
_refine_ls_number_reflns 6642
_refine_ls_number_restraints 0
_refine_ls_restrained_S_all 0.868
_refine_ls_R_factor_all 0.0719
_refine_ls_R_factor_gt 0.0349
_refine_ls_shift/su_max 0.001
_refine_ls_shift/su_mean 0.000
_refine_ls_structure_factor_coef Fsqd
_refine_ls_weighting_details 'calc w=1/[\s^2^(Fo^2^)+(0.0280P)^2^] where P=(Fo^2^+2Fc^2^)/3'
_refine_ls_weighting_scheme calc
_refine_ls_wR_factor_gt 0.0622
_refine_ls_wR_factor_ref 0.0700
_reflns_number_gt 4201
_reflns_number_total 6642
_reflns_threshold_expression I>2sigma(I)
_cod_data_source_file C25H17MoN5O3_P21_n_crystals-01-00047-s001_moco1_DC148.CIF
_cod_data_source_block km07_chateigner_1508403
_cod_depositor_comments 'journal volume and issue reversed'
_cod_original_sg_symbol_H-M 'P 21/n'
_cod_database_code 1508403

loop_
_symmetry_equiv_pos_as_xyz
'x, y, z'
'-x+1/2, y+1/2, -z+1/2'
'-x, -y, -z'
'x-1/2, -y-1/2, z-1/2'

loop_
_atom_site_label
_atom_site_type_symbol
_atom_site_fract_x
_atom_site_fract_y
_atom_site_fract_z
_atom_site_U_iso_or_equiv
_atom_site_adp_type
_atom_site_occupancy
_atom_site_symmetry_multiplicity
_atom_site_calc_flag
_atom_site_refinement_flags
Mo1 Mo 0.201712(18) 0.262986(13) 0.422282(11) 0.03689(6) Uani 1 1 d .
O1 O -0.04506(19) 0.24877(15) 0.26861(12) 0.0781(6) Uani 1 1 d .
O2 O 0.2541(2) 0.48155(14) 0.36856(15) 0.0882(7) Uani 1 1 d .
O3 O 0.33317(18) 0.22078(16) 0.28793(11) 0.0797(6) Uani 1 1 d .
N1 N 0.20080(17) 0.09993(13) 0.46473(11) 0.0396(4) Uani 1 1 d .
N2 N 0.38750(16) 0.23649(13) 0.52561(10) 0.0380(4) Uani 1 1 d .
N3 N 0.11011(17) 0.29575(13) 0.53024(11) 0.0383(4) Uani 1 1 d .
N4 N -0.0559(2) 0.38445(16) 0.43851(13) 0.0503(5) Uani 1 1 d .
H4 H -0.005(2) 0.3845(19) 0.4121(15) 0.060 Uiso 1 1 d .
N5 N -0.2724(2) 0.3775(2) 0.42303(15) 0.0753(7) Uani 1 1 d .
C1 C 0.0458(2) 0.25652(18) 0.32801(15) 0.0484(6) Uani 1 1 d .
C2 C 0.2295(2) 0.40190(19) 0.39133(15) 0.0520(6) Uani 1 1 d .
C3 C 0.2836(2) 0.23287(18) 0.33883(14) 0.0470(6) Uani 1 1 d .
C4 C 0.1077(2) 0.03245(18) 0.43501(16) 0.0535(6) Uani 1 1 d .
H4A H 0.0324 0.0547 0.3957 0.064 Uiso 1 1 calc R
C5 C 0.1172(3) -0.0697(2) 0.45977(18) 0.0655(8) Uani 1 1 d .
H5 H 0.0494 -0.1141 0.4372 0.079 Uiso 1 1 calc R
C6 C 0.2251(3) -0.10408(19) 0.51657(17) 0.0625(7) Uani 1 1 d .
H6 H 0.2320 -0.1722 0.5336 0.075 Uiso 1 1 calc R
C7 C 0.3268(2) -0.03649(17) 0.54986(15) 0.0485(6) Uani 1 1 d .
C8 C 0.3096(2) 0.06569(15) 0.52195(13) 0.0375(5) Uani 1 1 d .
C9 C 0.4106(2) 0.13787(16) 0.55354(13) 0.0378(5) Uani 1 1 d .
C10 C 0.5268(2) 0.10560(18) 0.61028(14) 0.0476(6) Uani 1 1 d .
C11 C 0.6230(2) 0.1786(2) 0.63721(16) 0.0594(7) Uani 1 1 d .
H11 H 0.7023 0.1600 0.6736 0.071 Uiso 1 1 calc R
C12 C 0.6005(2) 0.2766(2) 0.61028(16) 0.0597(7) Uani 1 1 d .
H12 H 0.6638 0.3259 0.6286 0.072 Uiso 1 1 calc R
C13 C 0.4823(2) 0.30303(19) 0.55503(15) 0.0500(6) Uani 1 1 d .
H13 H 0.4684 0.3709 0.5376 0.060 Uiso 1 1 calc R
C14 C 0.4454(3) -0.0657(2) 0.60862(17) 0.0628(8) Uani 1 1 d .
H14 H 0.4573 -0.1332 0.6274 0.075 Uiso 1 1 calc R
C15 C 0.5402(3) 0.0014(2) 0.63748(16) 0.0621(8) Uani 1 1 d .
H15 H 0.6164 -0.0203 0.6761 0.075 Uiso 1 1 calc R
C16 C 0.1681(2) 0.26011(16) 0.60888(13) 0.0443(5) Uani 1 1 d .
H16 H 0.2480 0.2309 0.6197 0.053 Uiso 1 1 calc R
C17 C 0.1171(2) 0.26403(18) 0.67421(14) 0.0514(6) Uani 1 1 d .
H17 H 0.1610 0.2374 0.7273 0.062 Uiso 1 1 calc R
C18 C -0.0003(3) 0.3082(2) 0.65923(16) 0.0574(7) Uani 1 1 d .
H18 H -0.0375 0.3115 0.7021 0.069 Uiso 1 1 calc R
C19 C -0.0619(2) 0.34733(18) 0.58065(16) 0.0525(6) Uani 1 1 d .
H19 H -0.1413 0.3777 0.5696 0.063 Uiso 1 1 calc R
C20 C -0.0043(2) 0.34112(16) 0.51735(14) 0.0408(5) Uani 1 1 d .
C21 C -0.1807(2) 0.41213(17) 0.39602(16) 0.0492(6) Uani 1 1 d .
C22 C -0.2018(3) 0.47244(19) 0.32447(19) 0.0739(9) Uani 1 1 d .
H22 H -0.1353 0.4924 0.3052 0.089 Uiso 1 1 calc R
C23 C -0.3245(4) 0.5019(2) 0.2829(2) 0.1000(13) Uani 1 1 d .
H23 H -0.3419 0.5439 0.2354 0.120 Uiso 1 1 calc R
C24 C -0.4208(3) 0.4694(3) 0.3114(3) 0.0988(12) Uani 1 1 d .
H24 H -0.5042 0.4895 0.2845 0.119 Uiso 1 1 calc R
C25 C -0.3917(3) 0.4072(3) 0.3798(2) 0.0990(12) Uani 1 1 d .
H25 H -0.4577 0.3835 0.3982 0.119 Uiso 1 1 calc R

loop_
_atom_site_aniso_label
_atom_site_aniso_U_11
_atom_site_aniso_U_22
_atom_site_aniso_U_33
_atom_site_aniso_U_23
_atom_site_aniso_U_13
_atom_site_aniso_U_12
Mo1 0.03621(11) 0.04039(11) 0.03447(9) 0.00154(9) 0.01169(8) 0.00443(9)
O1 0.0566(12) 0.1068(17) 0.0586(12) -0.0094(11) 0.0004(11) 0.0046(11)
O2 0.1106(18) 0.0484(11) 0.1282(18) 0.0208(11) 0.0699(16) 0.0049(11)
O3 0.0729(13) 0.1248(17) 0.0508(10) 0.0230(10) 0.0330(10) 0.0527(12)
N1 0.0368(11) 0.0402(10) 0.0394(10) -0.0036(8) 0.0087(9) -0.0011(8)
N2 0.0366(10) 0.0407(10) 0.0372(9) -0.0033(8) 0.0127(8) -0.0032(9)
N3 0.0389(11) 0.0373(9) 0.0393(10) -0.0014(8) 0.0131(9) 0.0001(8)
N4 0.0488(14) 0.0543(12) 0.0536(13) 0.0094(10) 0.0241(11) 0.0134(10)
N5 0.0481(15) 0.109(2) 0.0695(16) 0.0063(14) 0.0199(14) 0.0149(14)
C1 0.0436(13) 0.0574(15) 0.0439(12) 0.0003(11) 0.0133(11) 0.0084(11)
C2 0.0539(16) 0.0510(15) 0.0577(15) 0.0046(12) 0.0272(13) 0.0106(12)
C3 0.0417(13) 0.0585(14) 0.0389(11) 0.0100(11) 0.0100(11) 0.0211(12)
C4 0.0407(15) 0.0522(15) 0.0619(16) -0.0062(12) 0.0081(13) -0.0045(12)
C5 0.0604(19) 0.0495(15) 0.083(2) -0.0077(14) 0.0170(17) -0.0179(14)
C6 0.071(2) 0.0399(14) 0.0760(19) 0.0026(13) 0.0232(17) -0.0050(14)
C7 0.0547(16) 0.0409(13) 0.0497(14) 0.0014(10) 0.0160(13) 0.0040(12)
C8 0.0381(13) 0.0380(11) 0.0373(11) -0.0021(9) 0.0132(10) 0.0036(10)
C9 0.0367(13) 0.0426(12) 0.0349(11) -0.0034(9) 0.0123(10) 0.0034(10)
C10 0.0411(14) 0.0550(15) 0.0411(13) -0.0071(11) 0.0049(11) 0.0075(12)
C11 0.0428(15) 0.0730(18) 0.0527(15) -0.0120(13) 0.0012(13) 0.0013(14)
C12 0.0440(15) 0.0726(18) 0.0571(15) -0.0144(13) 0.0083(13) -0.0177(14)
C13 0.0494(16) 0.0508(14) 0.0505(14) -0.0071(11) 0.0167(13) -0.0114(12)
C14 0.070(2) 0.0497(15) 0.0619(17) 0.0087(13) 0.0106(16) 0.0159(14)
C15 0.0580(18) 0.0619(17) 0.0536(16) 0.0050(13) -0.0008(14) 0.0228(14)
C16 0.0449(13) 0.0485(13) 0.0390(11) -0.0010(10) 0.0126(10) 0.0012(11)
C17 0.0577(16) 0.0604(15) 0.0385(11) -0.0007(11) 0.0185(12) -0.0045(13)
C18 0.0598(18) 0.0729(17) 0.0509(15) -0.0096(13) 0.0337(14) -0.0120(14)
C19 0.0469(15) 0.0574(15) 0.0590(16) -0.0086(12) 0.0249(13) -0.0002(12)
C20 0.0420(14) 0.0369(12) 0.0461(13) -0.0030(10) 0.0177(11) -0.0018(10)
C21 0.0484(16) 0.0371(12) 0.0578(15) -0.0053(11) 0.0108(13) 0.0075(11)
C22 0.0613(19) 0.0577(17) 0.087(2) 0.0181(15) 0.0006(17) -0.0061(15)
C23 0.083(3) 0.070(2) 0.109(3) 0.0241(19) -0.024(2) 0.004(2)
C24 0.060(2) 0.115(3) 0.099(3) -0.010(2) -0.007(2) 0.032(2)
C25 0.050(2) 0.159(4) 0.085(3) -0.012(2) 0.016(2) 0.014(2)

loop_
_atom_type_symbol
_atom_type_description
_atom_type_scat_dispersion_real
_atom_type_scat_dispersion_imag
_atom_type_scat_source
C C 0.0033 0.0016 'International Tables Vol C Tables 4.2.6.8 and 6.1.1.4'
N N 0.0061 0.0033 'International Tables Vol C Tables 4.2.6.8 and 6.1.1.4'
O O 0.0106 0.0060 'International Tables Vol C Tables 4.2.6.8 and 6.1.1.4'
Mo Mo -1.6832 0.6857 'International Tables Vol C Tables 4.2.6.8 and 6.1.1.4'
H H 0.0000 0.0000 'International Tables Vol C Tables 4.2.6.8 and 6.1.1.4'

loop_
_geom_angle_atom_site_label_1
_geom_angle_atom_site_label_2
_geom_angle_atom_site_label_3
_geom_angle
C3 Mo1 C1 84.98(10)
C3 Mo1 C2 81.32(10)
C1 Mo1 C2 90.15(10)
C3 Mo1 N1 94.72(8)
C1 Mo1 N1 96.99(8)
C2 Mo1 N1 171.54(9)
C3 Mo1 N2 89.50(8)
C1 Mo1 N2 168.22(8)
C2 Mo1 N2 99.31(8)
N1 Mo1 N2 73.07(6)
C3 Mo1 N3 176.97(7)
C1 Mo1 N3 97.69(8)
C2 Mo1 N3 100.05(8)
N1 Mo1 N3 83.56(6)
N2 Mo1 N3 87.62(6)
C4 N1 C8 117.28(19)
C4 N1 Mo1 126.30(15)
C8 N1 Mo1 116.25(14)
C13 N2 C9 116.61(19)
C13 N2 Mo1 127.28(16)
C9 N2 Mo1 115.62(13)
C16 N3 C20 116.28(19)
C16 N3 Mo1 119.10(15)
C20 N3 Mo1 124.37(14)
C20 N4 C21 129.8(2)
C20 N4 H4 111.1(18)
C21 N4 H4 118.3(18)
C21 N5 C25 117.0(3)
O1 C1 Mo1 176.1(2)
O2 C2 Mo1 173.3(2)
O3 C3 Mo1 176.0(2)
N1 C4 C5 123.3(2)
N1 C4 H4A 118.4
C5 C4 H4A 118.4
C6 C5 C4 119.7(2)
C6 C5 H5 120.2
C4 C5 H5 120.2
C5 C6 C7 119.6(2)
C5 C6 H6 120.2
C7 C6 H6 120.2
C6 C7 C8 117.3(2)
C6 C7 C14 123.9(2)
C8 C7 C14 118.8(2)
N1 C8 C7 122.9(2)
N1 C8 C9 117.49(18)
C7 C8 C9 119.6(2)
N2 C9 C10 123.2(2)
N2 C9 C8 117.01(18)
C10 C9 C8 119.8(2)
C11 C10 C9 117.3(2)
C11 C10 C15 123.8(2)
C9 C10 C15 118.8(2)
C12 C11 C10 119.8(2)
C12 C11 H11 120.1
C10 C11 H11 120.1
C11 C12 C13 119.5(2)
C11 C12 H12 120.3
C13 C12 H12 120.3
N2 C13 C12 123.6(2)
N2 C13 H13 118.2
C12 C13 H13 118.2
C15 C14 C7 121.6(2)
C15 C14 H14 119.2
C7 C14 H14 119.2
C14 C15 C10 121.3(2)
C14 C15 H15 119.3
C10 C15 H15 119.3
N3 C16 C17 124.4(2)
N3 C16 H16 117.8
C17 C16 H16 117.8
C16 C17 C18 118.4(2)
C16 C17 H17 120.8
C18 C17 H17 120.8
C19 C18 C17 119.4(2)
C19 C18 H18 120.3
C17 C18 H18 120.3
C18 C19 C20 119.2(2)
C18 C19 H19 120.4
C20 C19 H19 120.4
N3 C20 N4 114.8(2)
N3 C20 C19 122.3(2)
N4 C20 C19 122.8(2)
N5 C21 C22 123.3(3)
N5 C21 N4 119.5(2)
C22 C21 N4 117.2(3)
C23 C22 C21 117.7(3)
C23 C22 H22 121.2
C21 C22 H22 121.2
C24 C23 C22 119.9(3)
C24 C23 H23 120.0
C22 C23 H23 120.0
C25 C24 C23 118.2(3)
C25 C24 H24 120.9
C23 C24 H24 120.9
N5 C25 C24 123.8(4)
N5 C25 H25 118.1
C24 C25 H25 118.1

loop_
_geom_bond_atom_site_label_1
_geom_bond_atom_site_label_2
_geom_bond_distance
Mo1 C3 1.922(2)
Mo1 C1 1.936(2)
Mo1 C2 1.937(3)
Mo1 N1 2.2440(17)
Mo1 N2 2.2564(17)
Mo1 N3 2.3620(18)
O1 C1 1.173(3)
O2 C2 1.168(3)
O3 C3 1.155(3)
N1 C4 1.329(3)
N1 C8 1.356(3)
N2 C13 1.333(3)
N2 C9 1.366(2)
N3 C16 1.345(3)
N3 C20 1.355(3)
N4 C20 1.376(3)
N4 C21 1.390(3)
N4 H4 0.82(2)
N5 C21 1.315(3)
N5 C25 1.349(4)
C4 C5 1.390(3)
C4 H4A 0.9300
C5 C6 1.347(3)
C5 H5 0.9300
C6 C7 1.403(3)
C6 H6 0.9300
C7 C8 1.406(3)
C7 C14 1.422(3)
C8 C9 1.432(3)
C9 C10 1.401(3)
C10 C11 1.396(3)
C10 C15 1.427(3)
C11 C12 1.352(4)
C11 H11 0.9300
C12 C13 1.388(3)
C12 H12 0.9300
C13 H13 0.9300
C14 C15 1.337(4)
C14 H14 0.9300
C15 H15 0.9300
C16 C17 1.373(3)
C16 H16 0.9300
C17 C18 1.374(3)
C17 H17 0.9300
C18 C19 1.368(3)
C18 H18 0.9300
C19 C20 1.394(3)
C19 H19 0.9300
C21 C22 1.383(3)
C22 C23 1.373(4)
C22 H22 0.9300
C23 C24 1.366(5)
C23 H23 0.9300
C24 C25 1.351(5)
C24 H24 0.9300
C25 H25 0.9300

loop_
_geom_hbond_atom_site_label_D
_geom_hbond_atom_site_label_H
_geom_hbond_atom_site_label_A
_geom_hbond_distance_DH
_geom_hbond_distance_HA
_geom_hbond_distance_DA
_geom_hbond_angle_DHA
N4 H4 C1 0.82(2) 2.36(2) 2.956(3) 131(2)
C16 H16 N2 0.93 2.52 3.171(3) 127
C19 H19 N5 0.93 2.41 2.937(3) 116

loop_
_geom_torsion_atom_site_label_1
_geom_torsion_atom_site_label_2
_geom_torsion_atom_site_label_3
_geom_torsion_atom_site_label_4
_geom_torsion
C3 Mo1 N1 C4 -92.6(2)
C1 Mo1 N1 C4 -7.1(2)
N2 Mo1 N1 C4 179.4(2)
N3 Mo1 N1 C4 89.91(19)
C3 Mo1 N1 C8 82.50(16)
C1 Mo1 N1 C8 168.01(16)
N2 Mo1 N1 C8 -5.53(14)
N3 Mo1 N1 C8 -94.99(15)
C3 Mo1 N2 C13 83.20(19)
C1 Mo1 N2 C13 145.1(4)
C2 Mo1 N2 C13 2.07(19)
N1 Mo1 N2 C13 178.29(19)
N3 Mo1 N2 C13 -97.73(18)
C3 Mo1 N2 C9 -88.41(16)
C1 Mo1 N2 C9 -26.5(5)
C2 Mo1 N2 C9 -169.53(15)
N1 Mo1 N2 C9 6.68(14)
N3 Mo1 N2 C9 90.67(15)
C1 Mo1 N3 C16 148.51(16)
C2 Mo1 N3 C16 -119.96(17)
N1 Mo1 N3 C16 52.30(15)
N2 Mo1 N3 C16 -20.92(16)
C8 N1 C4 C5 0.0(4)
Mo1 N1 C4 C5 175.1(2)
N1 C4 C5 C6 0.0(4)
C4 C5 C6 C7 -0.3(4)
C5 C6 C7 C8 0.6(4)
C5 C6 C7 C14 -178.6(3)
C4 N1 C8 C7 0.3(3)
Mo1 N1 C8 C7 -175.23(17)
C4 N1 C8 C9 179.4(2)
Mo1 N1 C8 C9 3.9(2)
C6 C7 C8 N1 -0.6(4)
C14 C7 C8 N1 178.6(2)
C6 C7 C8 C9 -179.7(2)
C14 C7 C8 C9 -0.5(3)
C13 N2 C9 C10 0.1(3)
Mo1 N2 C9 C10 172.63(17)
C13 N2 C9 C8 -179.70(19)
Mo1 N2 C9 C8 -7.2(2)
N1 C8 C9 N2 2.3(3)
C7 C8 C9 N2 -178.6(2)
N1 C8 C9 C10 -177.5(2)
C7 C8 C9 C10 1.6(3)
N2 C9 C10 C11 -1.5(3)
C8 C9 C10 C11 178.3(2)
N2 C9 C10 C15 178.2(2)
C8 C9 C10 C15 -2.0(3)
C9 C10 C11 C12 1.9(4)
C15 C10 C11 C12 -177.8(3)
C10 C11 C12 C13 -1.0(4)
C9 N2 C13 C12 0.9(3)
Mo1 N2 C13 C12 -170.61(18)
C11 C12 C13 N2 -0.5(4)
C6 C7 C14 C15 179.0(3)
C8 C7 C14 C15 -0.2(4)
C7 C14 C15 C10 -0.3(4)
C11 C10 C15 C14 -179.0(3)
C9 C10 C15 C14 1.3(4)
C20 N3 C16 C17 2.2(3)
Mo1 N3 C16 C17 -172.26(17)
N3 C16 C17 C18 -0.8(4)
C16 C17 C18 C19 -0.5(4)
C17 C18 C19 C20 0.3(4)
C16 N3 C20 N4 174.68(19)
Mo1 N3 C20 N4 -11.2(3)
C16 N3 C20 C19 -2.5(3)
Mo1 N3 C20 C19 171.70(16)
C21 N4 C20 N3 161.1(2)
C21 N4 C20 C19 -21.8(4)
C18 C19 C20 N3 1.3(3)
C18 C19 C20 N4 -175.6(2)
C25 N5 C21 C22 -3.1(4)
C25 N5 C21 N4 179.6(3)
C20 N4 C21 N5 -14.9(4)
C20 N4 C21 C22 167.6(2)
N5 C21 C22 C23 3.8(4)
N4 C21 C22 C23 -178.8(3)
C21 C22 C23 C24 -1.6(5)
C22 C23 C24 C25 -1.0(6)
C21 N5 C25 C24 0.2(5)
C23 C24 C25 N5 1.8(6)
